data_7208564
loop_
_publ_author_name
'Cheng, Hong-Jian'
'Li, Hong-Xi'
'Ren, Zhi-Gang'
'L\"u, Chun-Ning'
'Shi, Jing'
'Lang, Jian-Ping'

_publ_section_title
;
 Substituted groups-directed assembly of Cd(ii) coordination polymers
 based on 5-R-1,3-benzenedicarboxylate and
 4,4'-bis(1-imidazolyl)bibenzene: syntheses, structures and
 photoluminescent properties
;
_journal_issue 18
_journal_name_full CrystEngComm
_journal_page_first 6064
_journal_paper_doi 10.1039/c2ce25677k
_journal_volume 14
_journal_year 2012
_chemical_formula_moiety 'C26 H18 Cd N4 O4'
_chemical_formula_sum 'C26 H18 Cd N4 O4'
_chemical_formula_weight 562.84
_chemical_name_systematic
;
?
;
_space_group_IT_number 14
_symmetry_cell_setting monoclinic
_symmetry_space_group_name_Hall '-P 2ybc'
_symmetry_space_group_name_H-M 'P 1 21/c 1'
_atom_sites_solution_hydrogens geom
_atom_sites_solution_primary direct
_atom_sites_solution_secondary difmap
_audit_creation_method SHELXL-97
_cell_angle_alpha 90.00
_cell_angle_beta 100.04(3)
_cell_angle_gamma 90.00
_cell_formula_units_Z 4
_cell_length_a 9.762(2)
_cell_length_b 13.486(3)
_cell_length_c 16.804(3)
_cell_measurement_reflns_used 7143
_cell_measurement_temperature 293(2)
_cell_measurement_theta_max 27.4835
_cell_measurement_theta_min 3.0222
_cell_volume 2178.4(8)
_computing_cell_refinement 'CrystalClear, Ver. 1.30 (Rigaku/MSC, 2001)'
_computing_data_collection 'CrystalClear, Ver. 1.30 (Rigaku/MSC, 2001)'
_computing_data_reduction 'CrystalStructure, Ver. 3.60 (Rigaku/MSC, 2004)'
_computing_molecular_graphics 'ORTEPII (Johnson, 1976)'
_computing_publication_material SHELXL97
_computing_structure_refinement 'SHELXL-97 (Sheldrick, 1997)'
_computing_structure_solution 'SHELXS-97 (Sheldrick, 1990)'
_diffrn_ambient_temperature 293(2)
_diffrn_detector_area_resol_mean 14.6306
_diffrn_measured_fraction_theta_full 0.996
_diffrn_measured_fraction_theta_max 0.996
_diffrn_measurement_device_type 'Rigaku MercuryCCD area detector'
_diffrn_measurement_method \w
_diffrn_radiation_monochromator graphite
_diffrn_radiation_source 'fine-focus sealed tube'
_diffrn_radiation_type MoK\a
_diffrn_radiation_wavelength 0.71073
_diffrn_reflns_av_R_equivalents 0.0696
_diffrn_reflns_av_sigmaI/netI 0.0639
_diffrn_reflns_limit_h_max 12
_diffrn_reflns_limit_h_min -10
_diffrn_reflns_limit_k_max 17
_diffrn_reflns_limit_k_min -17
_diffrn_reflns_limit_l_max 21
_diffrn_reflns_limit_l_min -21
_diffrn_reflns_number 23311
_diffrn_reflns_theta_full 27.48
_diffrn_reflns_theta_max 27.48
_diffrn_reflns_theta_min 3.02
_diffrn_standards_decay_% 0
_diffrn_standards_interval_count 0
_diffrn_standards_interval_time 0
_diffrn_standards_number 0
_exptl_absorpt_coefficient_mu 1.046
_exptl_absorpt_correction_T_max 0.9026
_exptl_absorpt_correction_T_min 0.6796
_exptl_absorpt_correction_type multi-scan
_exptl_absorpt_process_details 'Jacobson, R. (1998) Private communication to Rigaku Company, Tokyo, Japan.'
_exptl_crystal_colour colorless
_exptl_crystal_density_diffrn 1.716
_exptl_crystal_density_method 'not measured'
_exptl_crystal_description block
_exptl_crystal_F_000 1128
_exptl_crystal_size_max 0.40
_exptl_crystal_size_mid 0.10
_exptl_crystal_size_min 0.10
_refine_diff_density_max 1.064
_refine_diff_density_min -0.734
_refine_diff_density_rms 0.110
_refine_ls_extinction_expression Fc^*^=kFc[1+0.001xFc^2^\l^3^/sin(2\q)]^-1/4^
_refine_ls_extinction_method none
_refine_ls_goodness_of_fit_ref 1.091
_refine_ls_hydrogen_treatment constr
_refine_ls_matrix_type full
_refine_ls_number_parameters 317
_refine_ls_number_reflns 4973
_refine_ls_number_restraints 0
_refine_ls_restrained_S_all 1.091
_refine_ls_R_factor_all 0.0928
_refine_ls_R_factor_gt 0.0608
_refine_ls_shift/su_max 0.001
_refine_ls_shift/su_mean 0.000
_refine_ls_structure_factor_coef Fsqd
_refine_ls_weighting_details 'calc w=1/[\s^2^(Fo^2^)+(0.0397P)^2^+4.7444P] where P=(Fo^2^+2Fc^2^)/3'
_refine_ls_weighting_scheme calc
_refine_ls_wR_factor_gt 0.1115
_refine_ls_wR_factor_ref 0.1230
_reflns_number_gt 3712
_reflns_number_total 4973
_reflns_threshold_expression >2sigma(I)
_cod_data_source_file c2ce25677k.txt
_cod_data_source_block '[Cd(1,3-BDC)(bimb)]'
_cod_original_cell_volume 2178.3(8)
_cod_original_sg_symbol_H-M 'P 21/c'
_cod_database_code 7208564

loop_
_symmetry_equiv_pos_as_xyz
'x, y, z'
'-x, y+1/2, -z+1/2'
'-x, -y, -z'
'x, -y-1/2, z-1/2'

loop_
_atom_site_label
_atom_site_type_symbol
_atom_site_fract_x
_atom_site_fract_y
_atom_site_fract_z
_atom_site_U_iso_or_equiv
_atom_site_adp_type
_atom_site_occupancy
_atom_site_symmetry_multiplicity
_atom_site_calc_flag
_atom_site_refinement_flags
C1 C 0.1099(6) 0.3590(4) 0.9510(3) 0.0449(14) Uani 1 1 d .
H1A H 0.0860 0.3655 1.0020 0.054 Uiso 1 1 calc R
C2 C 0.0189(6) 0.3610(4) 0.8807(3) 0.0444(14) Uani 1 1 d .
H2A H -0.0771 0.3688 0.8743 0.053 Uiso 1 1 calc R
C3 C 0.2303(5) 0.3418(4) 0.8574(3) 0.0368(12) Uani 1 1 d .
H3A H 0.3053 0.3346 0.8305 0.044 Uiso 1 1 calc R
C4 C 0.0508(5) 0.3475(4) 0.7342(3) 0.0335(11) Uani 1 1 d .
C5 C -0.0876(5) 0.3608(4) 0.7013(3) 0.0357(12) Uani 1 1 d .
H5A H -0.1536 0.3684 0.7346 0.043 Uiso 1 1 calc R
C6 C -0.1273(5) 0.3625(4) 0.6177(3) 0.0365(12) Uani 1 1 d .
H6A H -0.2209 0.3700 0.5957 0.044 Uiso 1 1 calc R
C7 C -0.0316(5) 0.3533(4) 0.5666(3) 0.0343(11) Uani 1 1 d .
C8 C 0.1051(6) 0.3368(5) 0.6012(3) 0.0531(17) Uani 1 1 d .
H8A H 0.1711 0.3282 0.5680 0.064 Uiso 1 1 calc R
C9 C 0.1464(6) 0.3329(5) 0.6844(3) 0.0532(17) Uani 1 1 d .
H9A H 0.2389 0.3203 0.7064 0.064 Uiso 1 1 calc R
C10 C -0.0734(5) 0.3595(4) 0.4772(3) 0.0343(12) Uani 1 1 d .
C11 C -0.2081(6) 0.3342(5) 0.4390(3) 0.0464(15) Uani 1 1 d .
H11A H -0.2730 0.3135 0.4700 0.056 Uiso 1 1 calc R
C12 C -0.2458(6) 0.3396(5) 0.3559(3) 0.0511(16) Uani 1 1 d .
H12A H -0.3356 0.3222 0.3317 0.061 Uiso 1 1 calc R
C13 C -0.1526(5) 0.3704(4) 0.3088(3) 0.0332(12) Uani 1 1 d .
C14 C -0.0186(5) 0.3952(4) 0.3449(3) 0.0406(13) Uani 1 1 d .
H14A H 0.0458 0.4157 0.3135 0.049 Uiso 1 1 calc R
C15 C 0.0188(5) 0.3894(4) 0.4282(3) 0.0391(13) Uani 1 1 d .
H15A H 0.1091 0.4063 0.4519 0.047 Uiso 1 1 calc R
C16 C -0.1138(6) 0.4007(5) 0.1656(3) 0.0448(14) Uani 1 1 d .
H16A H -0.0190 0.4147 0.1748 0.054 Uiso 1 1 calc R
C17 C -0.1994(6) 0.3991(5) 0.0936(3) 0.0459(14) Uani 1 1 d .
H17A H -0.1729 0.4129 0.0442 0.055 Uiso 1 1 calc R
C18 C -0.3234(5) 0.3625(4) 0.1817(3) 0.0377(13) Uani 1 1 d .
H18A H -0.3990 0.3458 0.2058 0.045 Uiso 1 1 calc R
C19 C 0.4784(5) 0.1716(4) 1.0967(3) 0.0316(11) Uani 1 1 d .
C20 C 0.5867(5) 0.0542(4) 1.3824(3) 0.0367(12) Uani 1 1 d .
C21 C 0.5267(5) 0.0895(4) 1.1546(3) 0.0314(11) Uani 1 1 d .
C22 C 0.5358(5) 0.1063(4) 1.2369(3) 0.0293(11) Uani 1 1 d .
H22A H 0.5052 0.1666 1.2541 0.035 Uiso 1 1 calc R
C23 C 0.5887(5) 0.0367(4) 1.2937(3) 0.0317(11) Uani 1 1 d .
C24 C 0.6355(6) -0.0536(4) 1.2677(3) 0.0405(13) Uani 1 1 d .
H24A H 0.6735 -0.1010 1.3054 0.049 Uiso 1 1 calc R
C25 C 0.6255(6) -0.0723(4) 1.1863(3) 0.0466(14) Uani 1 1 d .
H25A H 0.6549 -0.1330 1.1691 0.056 Uiso 1 1 calc R
C26 C 0.5718(6) -0.0010(4) 1.1297(3) 0.0392(13) Uani 1 1 d .
H26A H 0.5660 -0.0140 1.0749 0.047 Uiso 1 1 calc R
N1 N 0.2415(5) 0.3462(3) 0.9366(2) 0.0387(10) Uani 1 1 d .
N2 N 0.0967(4) 0.3489(3) 0.8202(2) 0.0335(9) Uani 1 1 d .
N3 N -0.3309(5) 0.3743(3) 0.1036(2) 0.0387(11) Uani 1 1 d .
N4 N -0.1936(4) 0.3776(3) 0.2230(2) 0.0335(10) Uani 1 1 d .
O1 O 0.4203(3) 0.2460(3) 1.12263(19) 0.0346(8) Uani 1 1 d .
O2 O 0.5035(4) 0.1674(3) 1.0261(2) 0.0458(10) Uani 1 1 d .
O3 O 0.5411(4) 0.1375(3) 1.4002(2) 0.0428(9) Uani 1 1 d .
O4 O 0.6290(4) -0.0123(3) 1.4324(2) 0.0504(10) Uani 1 1 d .
Cd1 Cd 0.45987(4) 0.34864(3) 1.01673(2) 0.03198(15) Uani 1 1 d .

loop_
_atom_site_aniso_label
_atom_site_aniso_U_11
_atom_site_aniso_U_22
_atom_site_aniso_U_33
_atom_site_aniso_U_23
_atom_site_aniso_U_13
_atom_site_aniso_U_12
C1 0.051(4) 0.062(4) 0.021(2) -0.001(3) 0.007(2) -0.002(3)
C2 0.038(3) 0.066(4) 0.028(3) 0.003(3) 0.002(2) -0.007(3)
C3 0.037(3) 0.047(3) 0.023(2) -0.003(2) -0.005(2) 0.005(3)
C4 0.037(3) 0.039(3) 0.022(2) -0.001(2) -0.005(2) 0.003(2)
C5 0.034(3) 0.046(3) 0.027(3) 0.000(2) 0.004(2) 0.001(2)
C6 0.027(3) 0.050(3) 0.028(3) 0.000(2) -0.005(2) -0.001(2)
C7 0.037(3) 0.042(3) 0.021(2) -0.002(2) -0.001(2) 0.006(2)
C8 0.033(3) 0.093(5) 0.030(3) -0.006(3) -0.004(2) 0.015(3)
C9 0.027(3) 0.102(5) 0.029(3) -0.003(3) -0.002(2) 0.012(3)
C10 0.033(3) 0.043(3) 0.023(2) 0.000(2) -0.005(2) 0.002(2)
C11 0.033(3) 0.080(5) 0.025(3) -0.002(3) 0.000(2) -0.005(3)
C12 0.030(3) 0.091(5) 0.028(3) 0.002(3) -0.007(2) -0.004(3)
C13 0.035(3) 0.039(3) 0.022(2) 0.000(2) -0.004(2) 0.003(2)
C14 0.035(3) 0.054(4) 0.029(3) 0.002(3) -0.004(2) -0.011(3)
C15 0.028(3) 0.051(3) 0.034(3) -0.003(3) -0.006(2) -0.005(2)
C16 0.033(3) 0.065(4) 0.034(3) 0.005(3) 0.002(2) -0.008(3)
C17 0.048(4) 0.066(4) 0.024(3) 0.003(3) 0.006(2) -0.014(3)
C18 0.036(3) 0.054(4) 0.021(2) 0.000(2) 0.000(2) -0.004(3)
C19 0.030(3) 0.041(3) 0.024(2) 0.002(2) 0.003(2) -0.002(2)
C20 0.033(3) 0.047(3) 0.030(3) 0.002(3) 0.003(2) -0.008(2)
C21 0.036(3) 0.035(3) 0.022(2) 0.001(2) 0.004(2) -0.003(2)
C22 0.033(3) 0.032(3) 0.024(2) 0.001(2) 0.006(2) -0.004(2)
C23 0.034(3) 0.041(3) 0.020(2) 0.001(2) 0.005(2) -0.005(2)
C24 0.050(3) 0.037(3) 0.035(3) 0.007(2) 0.008(2) 0.006(3)
C25 0.064(4) 0.036(3) 0.042(3) -0.002(3) 0.014(3) 0.006(3)
C26 0.053(3) 0.039(3) 0.026(3) -0.005(2) 0.008(2) -0.004(3)
N1 0.048(3) 0.041(3) 0.024(2) -0.004(2) -0.0031(19) -0.001(2)
N2 0.035(2) 0.043(2) 0.020(2) -0.0049(19) -0.0008(16) -0.003(2)
N3 0.041(3) 0.050(3) 0.024(2) 0.0021(19) 0.0012(18) -0.006(2)
N4 0.031(2) 0.045(3) 0.021(2) 0.0027(18) -0.0049(17) -0.0030(19)
O1 0.037(2) 0.039(2) 0.0269(18) 0.0068(16) 0.0040(14) 0.0043(16)
O2 0.066(3) 0.051(2) 0.0222(18) 0.0072(17) 0.0116(17) 0.0051(19)
O3 0.053(2) 0.056(3) 0.0186(17) 0.0003(17) 0.0056(16) 0.0061(19)
O4 0.069(3) 0.048(2) 0.029(2) 0.0139(18) -0.0063(18) -0.013(2)
Cd1 0.0404(2) 0.0357(2) 0.01740(19) 0.00097(16) -0.00172(14) -0.00018(18)

loop_
_atom_type_symbol
_atom_type_description
_atom_type_scat_dispersion_real
_atom_type_scat_dispersion_imag
_atom_type_scat_source
C C 0.0033 0.0016 'International Tables Vol C Tables 4.2.6.8 and 6.1.1.4'
H H 0.0000 0.0000 'International Tables Vol C Tables 4.2.6.8 and 6.1.1.4'
N N 0.0061 0.0033 'International Tables Vol C Tables 4.2.6.8 and 6.1.1.4'
O O 0.0106 0.0060 'International Tables Vol C Tables 4.2.6.8 and 6.1.1.4'
Cd Cd -0.8075 1.2024 'International Tables Vol C Tables 4.2.6.8 and 6.1.1.4'

loop_
_geom_angle_atom_site_label_1
_geom_angle_atom_site_label_2
_geom_angle_atom_site_label_3
_geom_angle
_geom_angle_site_symmetry_1
_geom_angle_site_symmetry_3
C2 C1 N1 110.2(5) . .
C2 C1 H1A 124.9 . .
N1 C1 H1A 124.9 . .
C1 C2 N2 106.3(5) . .
C1 C2 H2A 126.9 . .
N2 C2 H2A 126.9 . .
N1 C3 N2 111.7(5) . .
N1 C3 H3A 124.2 . .
N2 C3 H3A 124.2 . .
C9 C4 C5 119.8(5) . .
C9 C4 N2 119.3(4) . .
C5 C4 N2 120.9(4) . .
C4 C5 C6 119.2(5) . .
C4 C5 H5A 120.4 . .
C6 C5 H5A 120.4 . .
C7 C6 C5 121.8(5) . .
C7 C6 H6A 119.1 . .
C5 C6 H6A 119.1 . .
C8 C7 C6 117.5(5) . .
C8 C7 C10 120.7(5) . .
C6 C7 C10 121.8(4) . .
C7 C8 C9 121.5(5) . .
C7 C8 H8A 119.3 . .
C9 C8 H8A 119.3 . .
C4 C9 C8 120.0(5) . .
C4 C9 H9A 120.0 . .
C8 C9 H9A 120.0 . .
C15 C10 C11 117.1(5) . .
C15 C10 C7 121.7(5) . .
C11 C10 C7 121.3(5) . .
C12 C11 C10 120.9(5) . .
C12 C11 H11A 119.6 . .
C10 C11 H11A 119.6 . .
C13 C12 C11 120.8(5) . .
C13 C12 H12A 119.6 . .
C11 C12 H12A 119.6 . .
C12 C13 C14 119.5(5) . .
C12 C13 N4 120.4(4) . .
C14 C13 N4 120.1(5) . .
C13 C14 C15 119.4(5) . .
C13 C14 H14A 120.3 . .
C15 C14 H14A 120.3 . .
C10 C15 C14 122.3(5) . .
C10 C15 H15A 118.9 . .
C14 C15 H15A 118.9 . .
C17 C16 N4 106.7(5) . .
C17 C16 H16A 126.6 . .
N4 C16 H16A 126.6 . .
C16 C17 N3 110.0(5) . .
C16 C17 H17A 125.0 . .
N3 C17 H17A 125.0 . .
N3 C18 N4 112.4(5) . .
N3 C18 H18A 123.8 . .
N4 C18 H18A 123.8 . .
O2 C19 O1 122.3(5) . .
O2 C19 C21 119.4(5) . .
O1 C19 C21 118.2(4) . .
O2 C19 Cd1 65.2(3) . .
O1 C19 Cd1 58.8(2) . .
C21 C19 Cd1 162.7(3) . .
O4 C20 O3 124.6(5) . .
O4 C20 C23 119.4(5) . .
O3 C20 C23 116.0(5) . .
C26 C21 C22 118.4(5) . .
C26 C21 C19 122.4(4) . .
C22 C21 C19 119.0(5) . .
C23 C22 C21 122.1(5) . .
C23 C22 H22A 119.0 . .
C21 C22 H22A 119.0 . .
C22 C23 C24 118.9(4) . .
C22 C23 C20 120.6(5) . .
C24 C23 C20 120.3(5) . .
C25 C24 C23 119.9(5) . .
C25 C24 H24A 120.0 . .
C23 C24 H24A 120.0 . .
C24 C25 C26 120.4(5) . .
C24 C25 H25A 119.8 . .
C26 C25 H25A 119.8 . .
C21 C26 C25 120.3(5) . .
C21 C26 H26A 119.9 . .
C25 C26 H26A 119.9 . .
C3 N1 C1 105.7(4) . .
C3 N1 Cd1 119.6(4) . .
C1 N1 Cd1 134.3(3) . .
C3 N2 C2 106.2(4) . .
C3 N2 C4 125.0(4) . .
C2 N2 C4 128.9(4) . .
C18 N3 C17 105.3(4) . .
C18 N3 Cd1 120.1(4) . 1_454
C17 N3 Cd1 134.6(3) . 1_454
C18 N4 C16 105.5(4) . .
C18 N4 C13 125.6(4) . .
C16 N4 C13 128.9(4) . .
C19 O1 Cd1 93.7(3) . .
C19 O2 Cd1 87.4(3) . .
C20 O3 Cd1 118.2(3) . 4_566
C20 O4 Cd1 137.4(4) . 2_647
O3 Cd1 O4 118.09(14) 4_565 2_657
O3 Cd1 N1 85.62(15) 4_565 .
O4 Cd1 N1 81.84(15) 2_657 .
O3 Cd1 N3 97.49(15) 4_565 1_656
O4 Cd1 N3 89.57(15) 2_657 1_656
N1 Cd1 N3 171.33(16) . 1_656
O3 Cd1 O1 147.48(13) 4_565 .
O4 Cd1 O1 94.42(13) 2_657 .
N1 Cd1 O1 100.17(14) . .
N3 Cd1 O1 81.58(14) 1_656 .
O3 Cd1 O2 93.14(13) 4_565 .
O4 Cd1 O2 148.63(13) 2_657 .
N1 Cd1 O2 98.83(15) . .
N3 Cd1 O2 89.11(15) 1_656 .
O1 Cd1 O2 54.42(12) . .
O3 Cd1 C19 119.95(15) 4_565 .
O4 Cd1 C19 121.91(15) 2_657 .
N1 Cd1 C19 104.44(15) . .
N3 Cd1 C19 81.08(15) 1_656 .
O1 Cd1 C19 27.57(13) . .
O2 Cd1 C19 27.32(13) . .

loop_
_geom_bond_atom_site_label_1
_geom_bond_atom_site_label_2
_geom_bond_distance
_geom_bond_site_symmetry_2
C1 C2 1.349(7) .
C1 N1 1.360(7) .
C1 H1A 0.9300 .
C2 N2 1.381(7) .
C2 H2A 0.9300 .
C3 N1 1.318(6) .
C3 N2 1.348(6) .
C3 H3A 0.9300 .
C4 C9 1.372(7) .
C4 C5 1.379(7) .
C4 N2 1.437(6) .
C5 C6 1.390(7) .
C5 H5A 0.9300 .
C6 C7 1.381(7) .
C6 H6A 0.9300 .
C7 C8 1.377(7) .
C7 C10 1.488(7) .
C8 C9 1.387(7) .
C8 H8A 0.9300 .
C9 H9A 0.9300 .
C10 C15 1.382(7) .
C10 C11 1.400(7) .
C11 C12 1.383(7) .
C11 H11A 0.9300 .
C12 C13 1.370(8) .
C12 H12A 0.9300 .
C13 C14 1.383(7) .
C13 N4 1.430(6) .
C14 C15 1.386(7) .
C14 H14A 0.9300 .
C15 H15A 0.9300 .
C16 C17 1.346(7) .
C16 N4 1.378(7) .
C16 H16A 0.9300 .
C17 N3 1.365(7) .
C17 H17A 0.9300 .
C18 N3 1.310(6) .
C18 N4 1.350(6) .
C18 H18A 0.9300 .
C19 O2 1.254(6) .
C19 O1 1.266(6) .
C19 C21 1.495(7) .
C19 Cd1 2.730(5) .
C20 O4 1.249(6) .
C20 O3 1.263(6) .
C20 C23 1.514(7) .
C21 C26 1.387(7) .
C21 C22 1.388(6) .
C22 C23 1.374(7) .
C22 H22A 0.9300 .
C23 C24 1.396(7) .
C24 C25 1.378(7) .
C24 H24A 0.9300 .
C25 C26 1.389(7) .
C25 H25A 0.9300 .
C26 H26A 0.9300 .
N1 Cd1 2.314(4) .
N3 Cd1 2.320(4) 1_454
O1 Cd1 2.339(3) .
O2 Cd1 2.482(4) .
O3 Cd1 2.245(3) 4_566
O4 Cd1 2.293(4) 2_647
Cd1 O3 2.245(3) 4_565
Cd1 O4 2.293(4) 2_657
Cd1 N3 2.320(4) 1_656
